data_4034740
loop_
_publ_author_name
'Song, Wei-Syun'
'Liu, Si-Xian'
'Chang, Che-Chien'

_publ_section_title
;
 Synthesis of l-Deoxyribonucleosides from d-Ribose.
;
_journal_issue 24
_journal_name_full 'The Journal of organic chemistry'
_journal_page_first 14923
_journal_page_last 14932
_journal_paper_doi 10.1021/acs.joc.8b02002
_journal_volume 83
_journal_year 2018
_chemical_formula_moiety 'C29 H28 O6 S2'
_chemical_formula_sum 'C29 H28 O6 S2'
_chemical_formula_weight 536.63
_space_group_IT_number 4
_space_group_name_Hall 'P 2yb'
_space_group_name_H-M_alt 'P 1 21 1'
_symmetry_cell_setting monoclinic
_symmetry_space_group_name_H-M 'P 1 21 1'
_atom_sites_solution_hydrogens geom
_atom_sites_solution_primary direct
_atom_sites_solution_secondary difmap
_audit_creation_method SHELXL-97
_cell_angle_alpha 90.00
_cell_angle_beta 98.449(2)
_cell_angle_gamma 90.00
_cell_formula_units_Z 2
_cell_length_a 5.6204(4)
_cell_length_b 21.5493(12)
_cell_length_c 10.8922(6)
_cell_measurement_reflns_used 9875
_cell_measurement_temperature 200(2)
_cell_measurement_theta_max 25.08
_cell_measurement_theta_min 2.67
_cell_volume 1304.90(14)
_computing_molecular_graphics 'Ortep-3 for Windows (Farrugia, 1997)'
_computing_publication_material 'WinGX publication routines (Farrugia, 1999)'
_computing_structure_refinement 'SHELXL-97 (Sheldrick, 1997)'
_computing_structure_solution 'SHELXS-86 (Sheldrick, 1986)'
_diffrn_ambient_temperature 200(2)
_diffrn_measured_fraction_theta_full 0.979
_diffrn_measured_fraction_theta_max 0.979
_diffrn_measurement_device_type 'D8 Venture'
_diffrn_radiation_monochromator graphite
_diffrn_radiation_source 'fine-focus sealed tube'
_diffrn_radiation_type MoK\a
_diffrn_radiation_wavelength 0.71073
_diffrn_reflns_av_R_equivalents 0.0212
_diffrn_reflns_av_sigmaI/netI 0.0271
_diffrn_reflns_limit_h_max 6
_diffrn_reflns_limit_h_min -4
_diffrn_reflns_limit_k_max 25
_diffrn_reflns_limit_k_min -25
_diffrn_reflns_limit_l_max 12
_diffrn_reflns_limit_l_min -12
_diffrn_reflns_number 11982
_diffrn_reflns_theta_full 25.10
_diffrn_reflns_theta_max 25.10
_diffrn_reflns_theta_min 2.67
_exptl_absorpt_coefficient_mu 0.247
_exptl_absorpt_correction_T_max 0.8423
_exptl_absorpt_correction_T_min 0.8308
_exptl_absorpt_correction_type multi-scan
_exptl_absorpt_process_details SADABS
_exptl_crystal_colour colorless
_exptl_crystal_density_diffrn 1.366
_exptl_crystal_density_method 'not measured'
_exptl_crystal_description prism
_exptl_crystal_F_000 564
_exptl_crystal_size_max 0.78
_exptl_crystal_size_mid 0.75
_exptl_crystal_size_min 0.72
_refine_diff_density_max 0.151
_refine_diff_density_min -0.165
_refine_diff_density_rms 0.027
_refine_ls_abs_structure_details 'Flack H D (1983), Acta Cryst. A39, 876-881'
_refine_ls_abs_structure_Flack -0.02(5)
_refine_ls_extinction_coef 0.026(6)
_refine_ls_extinction_expression Fc^*^=kFc[1+0.001xFc^2^\l^3^/sin(2\q)]^-1/4^
_refine_ls_extinction_method SHELXL
_refine_ls_goodness_of_fit_ref 1.038
_refine_ls_hydrogen_treatment constr
_refine_ls_matrix_type full
_refine_ls_number_parameters 335
_refine_ls_number_reflns 4502
_refine_ls_number_restraints 1
_refine_ls_restrained_S_all 1.038
_refine_ls_R_factor_all 0.0282
_refine_ls_R_factor_gt 0.0269
_refine_ls_shift/su_max 0.001
_refine_ls_shift/su_mean 0.000
_refine_ls_structure_factor_coef Fsqd
_refine_ls_weighting_details 'calc w=1/[\s^2^(Fo^2^)+(0.0311P)^2^+0.2212P] where P=(Fo^2^+2Fc^2^)/3'
_refine_ls_weighting_scheme calc
_refine_ls_wR_factor_gt 0.0644
_refine_ls_wR_factor_ref 0.0653
_reflns_number_gt 4377
_reflns_number_total 4502
_reflns_threshold_expression >2sigma(I)
_cod_data_source_file jo8b02002_si_002.cif
_cod_data_source_block d19713
_cod_original_sg_symbol_H-M 'P 21'
_cod_database_code 4034740

loop_
_symmetry_equiv_pos_as_xyz
'x, y, z'
'-x, y+1/2, -z'

loop_
_atom_site_label
_atom_site_type_symbol
_atom_site_fract_x
_atom_site_fract_y
_atom_site_fract_z
_atom_site_U_iso_or_equiv
_atom_site_adp_type
_atom_site_occupancy
_atom_site_symmetry_multiplicity
_atom_site_calc_flag
_atom_site_refinement_flags
C1 C 1.3994(5) 0.27519(11) 0.1941(2) 0.0578(6) Uani 1 1 d .
H1A H 1.3836 0.2453 0.1244 0.069 Uiso 1 1 calc R
H1B H 1.5374 0.3026 0.1859 0.069 Uiso 1 1 calc R
C00L C 0.7108(3) 0.56561(8) 0.17702(15) 0.0298(4) Uani 1 1 d .
H00A H 0.8595 0.5903 0.1775 0.036 Uiso 1 1 calc R
H00B H 0.6594 0.5499 0.0919 0.036 Uiso 1 1 calc R
C2 C 1.4539(5) 0.23961(10) 0.3144(2) 0.0561(6) Uani 1 1 d .
H2A H 1.5917 0.2116 0.3096 0.067 Uiso 1 1 calc R
H2B H 1.3132 0.2136 0.3249 0.067 Uiso 1 1 calc R
C3 C 1.5126(4) 0.28110(10) 0.4268(2) 0.0487(5) Uani 1 1 d .
H3A H 1.6505 0.3079 0.4150 0.058 Uiso 1 1 calc R
H3B H 1.5632 0.2548 0.5006 0.058 Uiso 1 1 calc R
C4 C 1.2048(3) 0.37267(8) 0.31299(14) 0.0305(4) Uani 1 1 d .
H4 H 1.3488 0.3981 0.3015 0.037 Uiso 1 1 calc R
C5 C 0.9949(3) 0.41582(8) 0.32728(15) 0.0309(4) Uani 1 1 d .
H5A H 0.8444 0.3913 0.3127 0.037 Uiso 1 1 calc R
H5B H 1.0147 0.4306 0.4143 0.037 Uiso 1 1 calc R
C6 C 0.9649(3) 0.47203(8) 0.24250(14) 0.0257(3) Uani 1 1 d .
H6 H 1.1168 0.4969 0.2521 0.031 Uiso 1 1 calc R
C7 C 1.0650(3) 0.45951(8) 0.03787(15) 0.0301(4) Uani 1 1 d .
C8 C 0.9757(3) 0.43648(8) -0.08872(14) 0.0264(4) Uani 1 1 d .
C9 C 0.7571(3) 0.40610(8) -0.11744(16) 0.0335(4) Uani 1 1 d .
H9 H 0.6589 0.3989 -0.0550 0.040 Uiso 1 1 calc R
C10 C 0.6836(4) 0.38649(9) -0.23758(17) 0.0378(4) Uani 1 1 d .
H10 H 0.5337 0.3658 -0.2579 0.045 Uiso 1 1 calc R
C11 C 0.8261(4) 0.39668(9) -0.32858(16) 0.0382(4) Uani 1 1 d .
H11 H 0.7741 0.3829 -0.4110 0.046 Uiso 1 1 calc R
C12 C 1.0421(4) 0.42660(9) -0.30051(16) 0.0370(4) Uani 1 1 d .
H12 H 1.1396 0.4337 -0.3634 0.044 Uiso 1 1 calc R
C13 C 1.1183(3) 0.44659(9) -0.18018(15) 0.0316(4) Uani 1 1 d .
H13 H 1.2684 0.4672 -0.1605 0.038 Uiso 1 1 calc R
C14 C 0.7548(3) 0.51251(8) 0.26716(14) 0.0260(4) Uani 1 1 d .
H14 H 0.6060 0.4867 0.2629 0.031 Uiso 1 1 calc R
C15 C 0.6547(3) 0.53225(7) 0.46974(14) 0.0265(4) Uani 1 1 d .
C16 C 0.7403(3) 0.55990(7) 0.59317(14) 0.0249(3) Uani 1 1 d .
C17 C 0.9586(3) 0.59048(8) 0.62142(15) 0.0311(4) Uani 1 1 d .
H17 H 1.0598 0.5956 0.5595 0.037 Uiso 1 1 calc R
C18 C 1.0293(4) 0.61359(8) 0.73988(17) 0.0362(4) Uani 1 1 d .
H18 H 1.1792 0.6344 0.7592 0.043 Uiso 1 1 calc R
C19 C 0.8823(4) 0.60652(9) 0.82995(16) 0.0372(4) Uani 1 1 d .
H19 H 0.9311 0.6225 0.9110 0.045 Uiso 1 1 calc R
C20 C 0.6653(3) 0.57634(9) 0.80249(16) 0.0361(4) Uani 1 1 d .
H20 H 0.5644 0.5716 0.8646 0.043 Uiso 1 1 calc R
C21 C 0.5934(3) 0.55282(8) 0.68465(15) 0.0314(4) Uani 1 1 d .
H21 H 0.4438 0.5318 0.6661 0.038 Uiso 1 1 calc R
C22 C 0.4252(3) 0.64578(8) 0.13511(15) 0.0305(4) Uani 1 1 d .
C23 C 0.2365(3) 0.68215(8) 0.18469(15) 0.0299(4) Uani 1 1 d .
C24 C 0.1760(4) 0.67153(9) 0.30208(17) 0.0376(4) Uani 1 1 d .
H24 H 0.2595 0.6409 0.3545 0.045 Uiso 1 1 calc R
C25 C -0.0055(4) 0.70547(9) 0.34232(19) 0.0426(5) Uani 1 1 d .
H25 H -0.0454 0.6987 0.4230 0.051 Uiso 1 1 calc R
C26 C -0.1293(4) 0.74926(9) 0.26584(19) 0.0424(5) Uani 1 1 d .
H26 H -0.2571 0.7718 0.2931 0.051 Uiso 1 1 calc R
C27 C -0.0683(4) 0.76047(9) 0.14971(19) 0.0451(5) Uani 1 1 d .
H27 H -0.1511 0.7915 0.0980 0.054 Uiso 1 1 calc R
C28 C 0.1122(4) 0.72681(8) 0.10885(17) 0.0382(4) Uani 1 1 d .
H28 H 0.1522 0.7341 0.0283 0.046 Uiso 1 1 calc R
O1 O 0.90160(19) 0.45178(5) 0.11508(9) 0.0261(3) Uani 1 1 d .
O2 O 1.2581(3) 0.48269(9) 0.06871(12) 0.0609(5) Uani 1 1 d .
O3 O 0.8192(2) 0.53702(5) 0.39166(10) 0.0263(3) Uani 1 1 d .
O4 O 0.4626(2) 0.50754(7) 0.44255(11) 0.0453(4) Uani 1 1 d .
O5 O 0.5248(2) 0.60302(5) 0.21654(10) 0.0316(3) Uani 1 1 d .
O6 O 0.4840(3) 0.65284(7) 0.03397(11) 0.0466(4) Uani 1 1 d .
S1 S 1.12908(10) 0.32191(3) 0.18066(4) 0.04864(16) Uani 1 1 d .
S2 S 1.26731(10) 0.32953(2) 0.45680(4) 0.04523(15) Uani 1 1 d .

loop_
_atom_site_aniso_label
_atom_site_aniso_U_11
_atom_site_aniso_U_22
_atom_site_aniso_U_33
_atom_site_aniso_U_23
_atom_site_aniso_U_13
_atom_site_aniso_U_12
C1 0.0659(16) 0.0541(13) 0.0538(13) -0.0210(11) 0.0104(11) 0.0174(12)
C00L 0.0305(9) 0.0360(9) 0.0241(8) -0.0035(7) 0.0079(7) 0.0015(7)
C2 0.0593(14) 0.0371(11) 0.0694(15) -0.0134(10) 0.0014(11) 0.0153(10)
C3 0.0498(13) 0.0389(11) 0.0544(12) -0.0005(9) -0.0024(10) 0.0119(10)
C4 0.0330(10) 0.0310(9) 0.0275(8) -0.0030(7) 0.0047(7) -0.0001(8)
C5 0.0327(10) 0.0375(9) 0.0237(8) -0.0017(7) 0.0076(7) 0.0037(8)
C6 0.0256(9) 0.0334(8) 0.0178(7) -0.0055(6) 0.0027(6) -0.0020(7)
C7 0.0259(9) 0.0412(10) 0.0240(8) -0.0045(7) 0.0063(7) -0.0049(8)
C8 0.0265(9) 0.0315(9) 0.0207(8) -0.0028(7) 0.0016(6) 0.0033(7)
C9 0.0310(10) 0.0401(10) 0.0297(9) -0.0026(7) 0.0051(7) -0.0025(8)
C10 0.0335(10) 0.0432(11) 0.0341(9) -0.0088(8) -0.0033(8) -0.0063(8)
C11 0.0463(12) 0.0430(10) 0.0236(9) -0.0097(7) -0.0005(8) 0.0049(9)
C12 0.0444(12) 0.0455(10) 0.0226(8) -0.0035(8) 0.0104(8) 0.0053(9)
C13 0.0308(9) 0.0395(9) 0.0251(8) -0.0033(7) 0.0061(7) -0.0004(8)
C14 0.0261(9) 0.0332(9) 0.0186(7) -0.0062(7) 0.0035(6) -0.0025(7)
C15 0.0267(9) 0.0309(9) 0.0228(8) 0.0008(6) 0.0062(7) 0.0021(7)
C16 0.0266(9) 0.0273(8) 0.0212(7) -0.0003(6) 0.0045(6) 0.0043(7)
C17 0.0340(10) 0.0333(9) 0.0269(8) -0.0012(7) 0.0078(7) -0.0008(8)
C18 0.0370(11) 0.0375(10) 0.0323(9) -0.0041(8) -0.0011(7) -0.0034(8)
C19 0.0481(12) 0.0370(10) 0.0246(8) -0.0066(7) -0.0008(8) 0.0043(9)
C20 0.0408(11) 0.0452(10) 0.0244(8) -0.0012(7) 0.0122(7) 0.0060(9)
C21 0.0302(10) 0.0392(9) 0.0255(8) -0.0008(7) 0.0061(7) 0.0014(8)
C22 0.0368(10) 0.0282(8) 0.0255(8) -0.0020(7) 0.0017(7) -0.0047(7)
C23 0.0341(10) 0.0267(8) 0.0280(8) -0.0026(7) 0.0021(7) -0.0039(7)
C24 0.0456(12) 0.0352(10) 0.0317(9) 0.0004(8) 0.0051(8) 0.0041(8)
C25 0.0480(12) 0.0417(11) 0.0407(11) -0.0031(9) 0.0151(9) 0.0053(9)
C26 0.0430(12) 0.0366(10) 0.0474(11) -0.0094(9) 0.0057(9) 0.0069(9)
C27 0.0528(13) 0.0363(10) 0.0438(11) 0.0015(9) -0.0004(9) 0.0115(9)
C28 0.0490(12) 0.0328(9) 0.0322(9) 0.0004(8) 0.0041(8) 0.0003(8)
O1 0.0236(6) 0.0371(6) 0.0180(5) -0.0065(5) 0.0042(4) -0.0036(5)
O2 0.0404(9) 0.1130(14) 0.0317(7) -0.0250(8) 0.0133(6) -0.0374(9)
O3 0.0249(6) 0.0359(6) 0.0187(5) -0.0065(5) 0.0054(4) -0.0023(5)
O4 0.0316(8) 0.0762(10) 0.0296(6) -0.0135(7) 0.0099(5) -0.0193(7)
O5 0.0371(7) 0.0340(6) 0.0246(6) -0.0002(5) 0.0072(5) 0.0057(5)
O6 0.0640(10) 0.0490(8) 0.0300(7) 0.0059(6) 0.0174(6) 0.0122(7)
S1 0.0584(3) 0.0488(3) 0.0351(2) -0.0174(2) -0.0052(2) 0.0127(3)
S2 0.0582(3) 0.0467(3) 0.0303(2) 0.0045(2) 0.0049(2) 0.0161(3)

loop_
_atom_type_symbol
_atom_type_description
_atom_type_scat_dispersion_real
_atom_type_scat_dispersion_imag
_atom_type_scat_source
C C 0.0033 0.0016 'International Tables Vol C Tables 4.2.6.8 and 6.1.1.4'
H H 0.0000 0.0000 'International Tables Vol C Tables 4.2.6.8 and 6.1.1.4'
O O 0.0106 0.0060 'International Tables Vol C Tables 4.2.6.8 and 6.1.1.4'
S S 0.1246 0.1234 'International Tables Vol C Tables 4.2.6.8 and 6.1.1.4'

loop_
_geom_angle_atom_site_label_1
_geom_angle_atom_site_label_2
_geom_angle_atom_site_label_3
_geom_angle
C2 C1 S1 114.43(16)
C2 C1 H1A 108.7
S1 C1 H1A 108.7
C2 C1 H1B 108.7
S1 C1 H1B 108.7
H1A C1 H1B 107.6
O5 C00L C14 106.76(12)
O5 C00L H00A 110.4
C14 C00L H00A 110.4
O5 C00L H00B 110.4
C14 C00L H00B 110.4
H00A C00L H00B 108.6
C1 C2 C3 113.23(18)
C1 C2 H2A 108.9
C3 C2 H2A 108.9
C1 C2 H2B 108.9
C3 C2 H2B 108.9
H2A C2 H2B 107.7
C2 C3 S2 114.10(15)
C2 C3 H3A 108.7
S2 C3 H3A 108.7
C2 C3 H3B 108.7
S2 C3 H3B 108.7
H3A C3 H3B 107.6
C5 C4 S1 110.74(12)
C5 C4 S2 106.19(11)
S1 C4 S2 111.82(9)
C5 C4 H4 109.3
S1 C4 H4 109.3
S2 C4 H4 109.3
C6 C5 C4 116.23(14)
C6 C5 H5A 108.2
C4 C5 H5A 108.2
C6 C5 H5B 108.2
C4 C5 H5B 108.2
H5A C5 H5B 107.4
O1 C6 C5 109.41(13)
O1 C6 C14 104.70(12)
C5 C6 C14 111.67(13)
O1 C6 H6 110.3
C5 C6 H6 110.3
C14 C6 H6 110.3
O2 C7 O1 123.43(15)
O2 C7 C8 124.75(15)
O1 C7 C8 111.81(14)
C13 C8 C9 119.96(15)
C13 C8 C7 117.65(15)
C9 C8 C7 122.39(15)
C10 C9 C8 119.37(16)
C10 C9 H9 120.3
C8 C9 H9 120.3
C9 C10 C11 120.53(18)
C9 C10 H10 119.7
C11 C10 H10 119.7
C12 C11 C10 120.24(16)
C12 C11 H11 119.9
C10 C11 H11 119.9
C11 C12 C13 119.88(17)
C11 C12 H12 120.1
C13 C12 H12 120.1
C8 C13 C12 120.02(17)
C8 C13 H13 120.0
C12 C13 H13 120.0
O3 C14 C00L 109.12(13)
O3 C14 C6 106.26(12)
C00L C14 C6 112.19(13)
O3 C14 H14 109.7
C00L C14 H14 109.7
C6 C14 H14 109.7
O4 C15 O3 123.56(14)
O4 C15 C16 124.15(14)
O3 C15 C16 112.29(14)
C17 C16 C21 119.44(15)
C17 C16 C15 123.39(14)
C21 C16 C15 117.15(14)
C18 C17 C16 120.03(16)
C18 C17 H17 120.0
C16 C17 H17 120.0
C19 C18 C17 120.17(18)
C19 C18 H18 119.9
C17 C18 H18 119.9
C20 C19 C18 120.11(16)
C20 C19 H19 119.9
C18 C19 H19 119.9
C19 C20 C21 120.22(16)
C19 C20 H20 119.9
C21 C20 H20 119.9
C20 C21 C16 120.02(17)
C20 C21 H21 120.0
C16 C21 H21 120.0
O6 C22 O5 123.11(17)
O6 C22 C23 124.96(17)
O5 C22 C23 111.93(13)
C28 C23 C24 119.47(17)
C28 C23 C22 118.30(15)
C24 C23 C22 122.20(16)
C25 C24 C23 119.87(18)
C25 C24 H24 120.1
C23 C24 H24 120.1
C26 C25 C24 120.19(18)
C26 C25 H25 119.9
C24 C25 H25 119.9
C25 C26 C27 120.19(19)
C25 C26 H26 119.9
C27 C26 H26 119.9
C28 C27 C26 119.97(18)
C28 C27 H27 120.0
C26 C27 H27 120.0
C27 C28 C23 120.30(18)
C27 C28 H28 119.9
C23 C28 H28 119.9
C7 O1 C6 117.91(12)
C15 O3 C14 117.50(12)
C22 O5 C00L 116.03(12)
C4 S1 C1 100.09(10)
C3 S2 C4 101.39(9)

loop_
_geom_bond_atom_site_label_1
_geom_bond_atom_site_label_2
_geom_bond_distance
C1 C2 1.510(3)
C1 S1 1.811(2)
C1 H1A 0.9900
C1 H1B 0.9900
C00L O5 1.435(2)
C00L C14 1.504(2)
C00L H00A 0.9900
C00L H00B 0.9900
C2 C3 1.513(3)
C2 H2A 0.9900
C2 H2B 0.9900
C3 S2 1.797(2)
C3 H3A 0.9900
C3 H3B 0.9900
C4 C5 1.528(2)
C4 S1 1.8096(16)
C4 S2 1.8110(17)
C4 H4 1.0000
C5 C6 1.517(2)
C5 H5A 0.9900
C5 H5B 0.9900
C6 O1 1.4484(18)
C6 C14 1.524(2)
C6 H6 1.0000
C7 O2 1.197(2)
C7 O1 1.3437(19)
C7 C8 1.482(2)
C8 C13 1.384(2)
C8 C9 1.387(2)
C9 C10 1.379(3)
C9 H9 0.9500
C10 C11 1.381(3)
C10 H10 0.9500
C11 C12 1.369(3)
C11 H11 0.9500
C12 C13 1.386(2)
C12 H12 0.9500
C13 H13 0.9500
C14 O3 1.4507(18)
C14 H14 1.0000
C15 O4 1.201(2)
C15 O3 1.3489(19)
C15 C16 1.485(2)
C16 C17 1.387(2)
C16 C21 1.393(2)
C17 C18 1.386(2)
C17 H17 0.9500
C18 C19 1.381(3)
C18 H18 0.9500
C19 C20 1.376(3)
C19 H19 0.9500
C20 C21 1.384(2)
C20 H20 0.9500
C21 H21 0.9500
C22 O6 1.206(2)
C22 O5 1.343(2)
C22 C23 1.483(2)
C23 C28 1.388(3)
C23 C24 1.390(2)
C24 C25 1.378(3)
C24 H24 0.9500
C25 C26 1.378(3)
C25 H25 0.9500
C26 C27 1.380(3)
C26 H26 0.9500
C27 C28 1.373(3)
C27 H27 0.9500
C28 H28 0.9500
